data_1532954
loop_
_publ_author_name
'Mujica, C.'
'Cardoso-Gil, R.'
'Sanchez, V.'
'Llanos, J.'
'Schnelle, W.'

_publ_section_title
;
 Crystal structure and thermal stability of Sm (Re O4)3 (H2 O)3
;
_journal_name_full 'Journal of Alloys Compd.'
_journal_page_first 89
_journal_page_last 92
_journal_volume 364
_journal_year 2004
_chemical_formula_sum 'H6 O15 Re3 Sm'
_chemical_name_systematic 'Sm ((Re O4)3 (H2 O)3)'
_space_group_IT_number 33
_symmetry_space_group_name_Hall 'P 2c -2n'
_symmetry_space_group_name_H-M 'P n a 21'
_cell_angle_alpha 90
_cell_angle_beta 90
_cell_angle_gamma 90
_cell_formula_units_Z 4
_cell_length_a 14.776
_cell_length_b 8.468
_cell_length_c 11.505
_cell_volume 1439.542
_citation_journal_id_ASTM JALCEU
_cod_data_source_file Mujica_JALCEU_2004_1358.cif
_cod_data_source_block H6O15Re3Sm1
_cod_original_formula_sum 'H6 O15 Re3 Sm1'
_cod_database_code 1532954

loop_
_symmetry_equiv_pos_as_xyz
x,y,z
-x,-y,z+1/2
-x+1/2,y+1/2,z+1/2
x+1/2,-y+1/2,z

loop_
_atom_site_label
_atom_site_type_symbol
_atom_site_fract_x
_atom_site_fract_y
_atom_site_fract_z
_atom_site_occupancy
_atom_site_U_iso_or_equiv
O7 O-2 0.7071 0.4591 0.3652 1 0.0
O13 O-2 0.4312 0.7553 0.5491 1 0.0
O3 O-2 0.9795 0.7581 0.8174 1 0.0
Re3 Re+7 0.32087 0.89771 0.05246 1 0.0
O1 O-2 0.0829 0.49302 0.8752 1 0.0
O5 O-2 0.153 0.7235 0.3948 1 0.0
Sm1 Sm+3 0.33377 0.73068 0.71883 1 0.0
O10 O-2 0.429 0.9571 0.083 1 0.0
O2 O-2 0.1097 0.7732 0.9967 1 0.0
O4 O-2 0.1677 0.7454 0.7634 1 0.0
O9 O-2 0.3002 0.726 0.1252 1 0.0
O15 O-2 0.423 0.4827 0.6924 1 0.0
O8 O-2 0.2549 0.8723 0.5674 1 0.0
Re1 Re+7 0.08467 0.69438 0.86361 1 0.0
O11 O-2 0.311 0.8658 0.9052 1 0.0
Re2 Re+7 0.17257 0.89742 0.4621 1 0.0
O6 O-2 0.0725 0.9552 0.5247 1 0.0
O12 O-2 0.2453 0.041 0.0979 0.5 0.0
O14 O-2 0.3823 0.0109 0.7093 1 0.0
O16 O-2 0.0843 0.0876 0.8059 0.5 0.0
